data_7005722
loop_
_publ_author_name
'Scapens, David'
'Adams, Harry'
'Johnson, Tony R.'
'Mann, Brian E.'
'Sawle, Philip'
'Aqil, Rehan'
'Perrior, Trevor'
'Motterlini, Roberto'

_publ_section_title
;
 [(Eta-C5H4R)Fe(CO)2X], X = Cl, Br, I, NO3, CO2Me and
 [(eta-C5H4R)Fe(CO)3]+, R = (CH2)nCO2Me (n = 0-2), and CO2CH2CH2OH: a
 new group of CO-releasing molecules.
;
_journal_issue 43
_journal_name_full 'Dalton transactions (Cambridge, England : 2003)'
_journal_page_first 4962
_journal_page_last 4973
_journal_paper_doi 10.1039/b704832g
_journal_year 2007
_chemical_formula_sum 'C20 H18 Fe2 O10'
_chemical_formula_weight 530.04
_chemical_name_systematic
;

?

;
_space_group_IT_number 2
_symmetry_cell_setting triclinic
_symmetry_space_group_name_Hall '-P 1'
_symmetry_space_group_name_H-M 'P -1'
_atom_sites_solution_hydrogens geom
_atom_sites_solution_primary direct
_atom_sites_solution_secondary difmap
_audit_creation_method SHELXL-97
_cell_angle_alpha 103.139(5)
_cell_angle_beta 97.091(5)
_cell_angle_gamma 98.965(5)
_cell_formula_units_Z 2
_cell_length_a 7.283(4)
_cell_length_b 8.083(4)
_cell_length_c 17.632(8)
_cell_measurement_reflns_used 6976
_cell_measurement_temperature 150(2)
_cell_measurement_theta_max 26.88
_cell_measurement_theta_min 2.41
_cell_volume 984.7(9)
_computing_cell_refinement 'Bruker SMART'
_computing_data_collection 'Bruker SMART'
_computing_data_reduction 'Bruker SAINT'
_computing_molecular_graphics 'Bruker SHELXTL'
_computing_publication_material 'Bruker SHELXTL'
_computing_structure_refinement 'SHELXL-97 (Sheldrick, 1997)'
_computing_structure_solution 'SHELXS-97 (Sheldrick, 1990)'
_diffrn_ambient_temperature 150(2)
_diffrn_detector_area_resol_mean 100
_diffrn_measured_fraction_theta_full 0.995
_diffrn_measured_fraction_theta_max 0.902
_diffrn_measurement_device_type 'CCD area detector'
_diffrn_measurement_method 'phi and omega scans'
_diffrn_radiation_monochromator graphite
_diffrn_radiation_source 'fine-focus sealed tube'
_diffrn_radiation_type MoK\a
_diffrn_radiation_wavelength 0.71073
_diffrn_reflns_av_R_equivalents 0.0154
_diffrn_reflns_av_sigmaI/netI 0.0182
_diffrn_reflns_limit_h_max 8
_diffrn_reflns_limit_h_min -9
_diffrn_reflns_limit_k_max 10
_diffrn_reflns_limit_k_min -9
_diffrn_reflns_limit_l_max 22
_diffrn_reflns_limit_l_min -22
_diffrn_reflns_number 9874
_diffrn_reflns_theta_full 25.00
_diffrn_reflns_theta_max 26.99
_diffrn_reflns_theta_min 2.41
_diffrn_standards_decay_% 0
_diffrn_standards_number 0
_exptl_absorpt_coefficient_mu 1.533
_exptl_absorpt_correction_T_max 0.8872
_exptl_absorpt_correction_T_min 0.7391
_exptl_absorpt_correction_type multi-scan
_exptl_absorpt_process_details sadabs
_exptl_crystal_colour red
_exptl_crystal_density_diffrn 1.788
_exptl_crystal_density_method 'not measured'
_exptl_crystal_description needle
_exptl_crystal_F_000 540
_exptl_crystal_size_max 0.21
_exptl_crystal_size_mid 0.19
_exptl_crystal_size_min 0.08
_refine_diff_density_max 0.593
_refine_diff_density_min -0.523
_refine_diff_density_rms 0.059
_refine_ls_extinction_method none
_refine_ls_goodness_of_fit_ref 1.064
_refine_ls_hydrogen_treatment constr
_refine_ls_matrix_type full
_refine_ls_number_parameters 308
_refine_ls_number_reflns 3875
_refine_ls_number_restraints 8
_refine_ls_restrained_S_all 1.068
_refine_ls_R_factor_all 0.0255
_refine_ls_R_factor_gt 0.0235
_refine_ls_shift/su_max 0.001
_refine_ls_shift/su_mean 0.000
_refine_ls_structure_factor_coef Fsqd
_refine_ls_weighting_details 'calc w=1/[\s^2^(Fo^2^)+(0.0285P)^2^+0.7338P] where P=(Fo^2^+2Fc^2^)/3'
_refine_ls_weighting_scheme calc
_refine_ls_wR_factor_gt 0.0595
_refine_ls_wR_factor_ref 0.0609
_reflns_number_gt 3633
_reflns_number_total 3875
_reflns_threshold_expression >2sigma(I)
_cod_data_source_file b704832g.txt
_cod_data_source_block ime112
_cod_depositor_comments
;
The following automatic conversions were performed:
'_symmetry_cell_setting' value 'Triclinic' changed to 'triclinic'
according to '/home/saulius/struct/CIF-dictionaries/cif_core.dic'
dictionary named 'cif_core.dic' version 2.4.1 from 2010-06-29.

Automatic conversion script
Id: cif_fix_enum 1527 2010-12-29 10:47:43Z saulius 
;
_cod_original_sg_symbol_H-M P-1
_cod_database_code 7005722

loop_
_symmetry_equiv_pos_as_xyz
'x, y, z'
'-x, -y, -z'

loop_
_atom_site_label
_atom_site_type_symbol
_atom_site_fract_x
_atom_site_fract_y
_atom_site_fract_z
_atom_site_U_iso_or_equiv
_atom_site_adp_type
_atom_site_occupancy
_atom_site_symmetry_multiplicity
_atom_site_calc_flag
_atom_site_refinement_flags
_atom_site_disorder_assembly
_atom_site_disorder_group
Fe1 Fe 0.14895(3) 0.61124(3) 0.379554(13) 0.01322(7) Uani 1 1 d . . .
Fe2 Fe -0.01560(3) 0.47027(3) 0.239980(13) 0.01271(7) Uani 1 1 d . . .
O1 O 0.2604(2) 0.31817(18) 0.43030(8) 0.0301(3) Uani 1 1 d . . .
O2 O -0.01283(19) 0.10839(16) 0.23452(8) 0.0264(3) Uani 1 1 d . . .
O3 O -0.24439(17) 0.44393(16) 0.36251(7) 0.0212(3) Uani 1 1 d . . .
O4 O 0.39307(17) 0.54154(17) 0.26191(7) 0.0224(3) Uani 1 1 d . . .
O5 O 0.62433(18) 0.89710(17) 0.36800(8) 0.0246(3) Uani 1 1 d . . .
O6 O 0.38824(17) 0.96880(16) 0.29426(7) 0.0200(3) Uani 1 1 d . . .
O8 O 0.30858(18) 0.62359(16) 0.09543(8) 0.0228(3) Uani 1 1 d . . .
O9 O 0.14889(18) 0.35192(16) 0.04415(7) 0.0223(3) Uani 1 1 d . . .
C1 C 0.2149(3) 0.4320(2) 0.40943(10) 0.0197(4) Uani 1 1 d . . .
C2 C -0.0104(2) 0.2516(2) 0.23634(10) 0.0181(4) Uani 1 1 d . . .
C3 C -0.1044(2) 0.4871(2) 0.33987(10) 0.0159(3) Uani 1 1 d . . .
C4 C 0.2469(2) 0.5385(2) 0.28349(10) 0.0158(3) Uani 1 1 d . . .
C5 C 0.1223(2) 0.8750(2) 0.38778(10) 0.0169(3) Uani 1 1 d . . .
H5A H 0.0595 0.9200 0.3451 0.020 Uiso 1 1 calc R . .
C6 C 0.0354(3) 0.8158(2) 0.44655(10) 0.0194(4) Uani 1 1 d . . .
H6A H -0.0999 0.8115 0.4526 0.023 Uiso 1 1 calc R . .
C7 C 0.1722(3) 0.7635(2) 0.49512(10) 0.0221(4) Uani 1 1 d . . .
H7A H 0.1518 0.7194 0.5426 0.026 Uiso 1 1 calc R . .
C8 C 0.3474(3) 0.7926(2) 0.46693(10) 0.0213(4) Uani 1 1 d . . .
H8A H 0.4711 0.7735 0.4914 0.026 Uiso 1 1 calc R . .
C9 C 0.3166(2) 0.8631(2) 0.40127(10) 0.0173(3) Uani 1 1 d . . .
C10 C -0.1552(2) 0.4079(2) 0.12321(10) 0.0185(4) Uani 1 1 d . . .
H10A H -0.1869 0.2901 0.0860 0.022 Uiso 1 1 calc R . .
C11 C -0.2735(3) 0.4843(2) 0.17352(10) 0.0204(4) Uani 1 1 d . . .
H11A H -0.4020 0.4282 0.1790 0.024 Uiso 1 1 calc R . .
C12 C -0.1797(2) 0.6526(2) 0.21394(10) 0.0184(4) Uani 1 1 d . . .
H12A H -0.2299 0.7363 0.2534 0.022 Uiso 1 1 calc R . .
C13 C -0.0034(2) 0.6845(2) 0.18875(10) 0.0165(3) Uani 1 1 d . . .
H13A H 0.0920 0.7947 0.2067 0.020 Uiso 1 1 calc R . .
C14 C 0.0115(2) 0.5335(2) 0.13148(10) 0.0164(3) Uani 1 1 d . . .
C15 C 0.4618(2) 0.9097(2) 0.35433(10) 0.0187(4) Uani 1 1 d . . .
C16 C 0.5178(3) 1.0116(3) 0.24257(12) 0.0284(4) Uani 1 1 d . A .
H16A H 0.5612 0.9066 0.2159 0.034 Uiso 1 1 calc R . .
H16B H 0.6293 1.0974 0.2734 0.034 Uiso 1 1 calc R . .
C17 C 0.4168(3) 1.0844(3) 0.18319(13) 0.0354(5) Uani 1 1 d D . .
H17A H 0.3541 1.1748 0.2111 0.042 Uiso 0.584(4) 1 calc PR A 1
H17B H 0.5105 1.1409 0.1563 0.042 Uiso 0.584(4) 1 calc PR A 1
H17C H 0.2902 1.0108 0.1639 0.042 Uiso 0.416(4) 1 calc PR A 2
H17D H 0.3985 1.2006 0.2104 0.042 Uiso 0.416(4) 1 calc PR A 2
C18 C 0.1728(2) 0.5121(2) 0.08997(10) 0.0170(3) Uani 1 1 d . . .
C19 C 0.3004(3) 0.3112(2) 0.00182(11) 0.0237(4) Uani 1 1 d . B .
H19A H 0.4141 0.3123 0.0392 0.028 Uiso 1 1 calc R . .
H19B H 0.3326 0.3974 -0.0287 0.028 Uiso 1 1 calc R . .
C20 C 0.2327(2) 0.13375(19) -0.05293(9) 0.0297(4) Uani 1 1 d D . .
H20A H 0.1032 0.1254 -0.0804 0.036 Uiso 0.510(14) 1 calc PR B 1
H20B H 0.3155 0.1144 -0.0933 0.036 Uiso 0.510(14) 1 calc PR B 1
H20C H 0.1422 0.1427 -0.0979 0.036 Uiso 0.490(14) 1 calc PR B 2
H20D H 0.3415 0.0928 -0.0744 0.036 Uiso 0.490(14) 1 calc PR B 2
O7A O 0.2903(2) 0.97032(19) 0.12967(9) 0.0298(7) Uani 0.584(4) 1 d PRD A 1
H7A1 H 0.3098 0.8704 0.1292 0.045 Uiso 0.584(4) 1 calc PR A 1
O7B O 0.4956(4) 1.0994(4) 0.12181(17) 0.0246(9) Uani 0.416(4) 1 d PD A 2
H7B H 0.4161 1.0563 0.0805 0.037 Uiso 0.416(4) 1 calc PR A 2
O10A O 0.2337(17) 0.0036(6) -0.0095(3) 0.0500(16) Uani 0.510(14) 1 d PDU B 1
H10C H 0.3165 0.0403 0.0311 0.075 Uiso 0.510(14) 1 calc PR B 1
O10B O 0.1430(12) 0.0060(5) -0.0169(3) 0.0365(12) Uani 0.490(14) 1 d PDU B 2
H10B H 0.0351 0.0243 -0.0100 0.055 Uiso 0.490(14) 1 calc PR B 2

loop_
_atom_site_aniso_label
_atom_site_aniso_U_11
_atom_site_aniso_U_22
_atom_site_aniso_U_33
_atom_site_aniso_U_23
_atom_site_aniso_U_13
_atom_site_aniso_U_12
Fe1 0.01582(13) 0.01233(13) 0.01150(13) 0.00277(9) 0.00171(9) 0.00339(9)
Fe2 0.01465(13) 0.01095(12) 0.01184(13) 0.00191(9) 0.00230(9) 0.00173(9)
O1 0.0360(8) 0.0263(7) 0.0330(8) 0.0149(6) 0.0024(6) 0.0122(6)
O2 0.0285(7) 0.0139(7) 0.0360(8) 0.0044(6) 0.0046(6) 0.0052(5)
O3 0.0192(6) 0.0255(7) 0.0206(6) 0.0086(5) 0.0066(5) 0.0028(5)
O4 0.0175(6) 0.0271(7) 0.0216(7) 0.0017(5) 0.0060(5) 0.0057(5)
O5 0.0182(7) 0.0270(7) 0.0258(7) 0.0045(6) 0.0016(5) 0.0011(5)
O6 0.0197(6) 0.0211(6) 0.0204(6) 0.0068(5) 0.0060(5) 0.0025(5)
O8 0.0227(7) 0.0181(6) 0.0252(7) 0.0025(5) 0.0084(5) -0.0020(5)
O9 0.0265(7) 0.0175(6) 0.0202(6) -0.0007(5) 0.0101(5) -0.0007(5)
C1 0.0201(9) 0.0204(9) 0.0174(9) 0.0040(7) 0.0019(7) 0.0026(7)
C2 0.0150(8) 0.0198(9) 0.0177(9) 0.0011(7) 0.0036(7) 0.0024(7)
C3 0.0207(9) 0.0138(8) 0.0145(8) 0.0047(6) 0.0027(7) 0.0060(7)
C4 0.0192(9) 0.0125(8) 0.0150(8) 0.0025(6) 0.0013(7) 0.0036(6)
C5 0.0229(9) 0.0108(8) 0.0156(8) -0.0003(6) 0.0031(7) 0.0039(7)
C6 0.0260(9) 0.0141(8) 0.0170(8) -0.0010(7) 0.0072(7) 0.0046(7)
C7 0.0331(10) 0.0193(9) 0.0110(8) -0.0003(7) 0.0040(7) 0.0022(8)
C8 0.0242(9) 0.0189(9) 0.0159(9) -0.0005(7) -0.0024(7) 0.0010(7)
C9 0.0206(9) 0.0127(8) 0.0151(8) -0.0008(6) 0.0013(7) 0.0005(7)
C10 0.0195(9) 0.0219(9) 0.0119(8) 0.0039(7) 0.0002(7) -0.0003(7)
C11 0.0170(8) 0.0292(10) 0.0149(8) 0.0073(7) 0.0002(7) 0.0039(7)
C12 0.0206(9) 0.0226(9) 0.0146(8) 0.0071(7) 0.0012(7) 0.0096(7)
C13 0.0219(9) 0.0152(8) 0.0138(8) 0.0062(6) 0.0014(7) 0.0048(7)
C14 0.0188(9) 0.0175(8) 0.0125(8) 0.0046(7) 0.0012(6) 0.0019(7)
C15 0.0207(9) 0.0133(8) 0.0177(9) -0.0012(7) -0.0002(7) 0.0000(7)
C16 0.0290(10) 0.0314(11) 0.0306(11) 0.0125(9) 0.0159(8) 0.0076(8)
C17 0.0576(15) 0.0221(10) 0.0300(11) 0.0084(9) 0.0142(10) 0.0105(10)
C18 0.0216(9) 0.0177(8) 0.0115(8) 0.0041(6) 0.0021(6) 0.0031(7)
C19 0.0250(10) 0.0242(9) 0.0211(9) 0.0012(8) 0.0056(7) 0.0071(8)
C20 0.0489(13) 0.0225(10) 0.0179(9) 0.0030(8) 0.0058(9) 0.0098(9)
O7A 0.0395(15) 0.0201(12) 0.0301(14) 0.0095(10) 0.0045(11) 0.0028(10)
O7B 0.0235(17) 0.0296(19) 0.0235(18) 0.0119(14) 0.0089(13) 0.0017(14)
O10A 0.090(5) 0.0209(16) 0.033(2) 0.0068(13) -0.024(3) 0.020(2)
O10B 0.068(3) 0.0195(16) 0.0208(18) 0.0077(12) -0.013(2) 0.017(2)

loop_
_atom_type_symbol
_atom_type_description
_atom_type_scat_dispersion_real
_atom_type_scat_dispersion_imag
_atom_type_scat_source
C C 0.0033 0.0016 'International Tables Vol C Tables 4.2.6.8 and 6.1.1.4'
H H 0.0000 0.0000 'International Tables Vol C Tables 4.2.6.8 and 6.1.1.4'
Fe Fe 0.3463 0.8444 'International Tables Vol C Tables 4.2.6.8 and 6.1.1.4'
O O 0.0106 0.0060 'International Tables Vol C Tables 4.2.6.8 and 6.1.1.4'

loop_
_geom_angle_atom_site_label_1
_geom_angle_atom_site_label_2
_geom_angle_atom_site_label_3
_geom_angle
_geom_angle_site_symmetry_1
_geom_angle_site_symmetry_3
_geom_angle_publ_flag
C1 Fe1 C3 91.53(8) . . ?
C1 Fe1 C4 88.75(8) . . ?
C3 Fe1 C4 96.25(8) . . ?
C1 Fe1 C8 93.96(8) . . ?
C3 Fe1 C8 150.88(7) . . ?
C4 Fe1 C8 112.42(8) . . ?
C1 Fe1 C7 94.50(8) . . ?
C3 Fe1 C7 111.14(8) . . ?
C4 Fe1 C7 152.28(8) . . ?
C8 Fe1 C7 39.93(8) . . ?
C1 Fe1 C9 126.96(8) . . ?
C3 Fe1 C9 141.12(7) . . ?
C4 Fe1 C9 90.46(7) . . ?
C8 Fe1 C9 39.05(7) . . ?
C7 Fe1 C9 65.71(7) . . ?
C1 Fe1 C6 127.61(8) . . ?
C3 Fe1 C6 88.37(8) . . ?
C4 Fe1 C6 143.30(7) . . ?
C8 Fe1 C6 65.80(8) . . ?
C7 Fe1 C6 38.84(7) . . ?
C9 Fe1 C6 65.04(8) . . ?
C1 Fe1 C5 158.27(8) . . ?
C3 Fe1 C5 102.79(7) . . ?
C4 Fe1 C5 105.56(7) . . ?
C8 Fe1 C5 65.68(7) . . ?
C7 Fe1 C5 65.24(7) . . ?
C9 Fe1 C5 39.02(7) . . ?
C6 Fe1 C5 38.48(7) . . ?
C1 Fe1 Fe2 101.10(6) . . ?
C3 Fe1 Fe2 49.35(5) . . ?
C4 Fe1 Fe2 48.74(6) . . ?
C8 Fe1 Fe2 154.90(5) . . ?
C7 Fe1 Fe2 154.81(6) . . ?
C9 Fe1 Fe2 117.28(5) . . ?
C6 Fe1 Fe2 117.35(6) . . ?
C5 Fe1 Fe2 100.62(5) . . ?
C2 Fe2 C4 91.70(8) . . ?
C2 Fe2 C3 87.65(7) . . ?
C4 Fe2 C3 96.11(8) . . ?
C2 Fe2 C10 91.96(8) . . ?
C4 Fe2 C10 131.15(7) . . ?
C3 Fe2 C10 132.70(8) . . ?
C2 Fe2 C14 113.32(7) . . ?
C4 Fe2 C14 95.60(7) . . ?
C3 Fe2 C14 155.59(7) . . ?
C10 Fe2 C14 39.61(7) . . ?
C2 Fe2 C11 108.62(8) . . ?
C4 Fe2 C11 156.35(7) . . ?
C3 Fe2 C11 96.67(8) . . ?
C10 Fe2 C11 39.37(7) . . ?
C14 Fe2 C11 65.68(7) . . ?
C2 Fe2 C13 152.60(8) . . ?
C4 Fe2 C13 91.07(7) . . ?
C3 Fe2 C13 119.12(7) . . ?
C10 Fe2 C13 66.17(7) . . ?
C14 Fe2 C13 39.29(6) . . ?
C11 Fe2 C13 65.31(7) . . ?
C2 Fe2 C12 146.59(8) . . ?
C4 Fe2 C12 121.66(7) . . ?
C3 Fe2 C12 90.19(7) . . ?
C10 Fe2 C12 65.69(7) . . ?
C14 Fe2 C12 65.45(7) . . ?
C11 Fe2 C12 38.62(7) . . ?
C13 Fe2 C12 38.89(7) . . ?
C2 Fe2 Fe1 100.38(6) . . ?
C4 Fe2 Fe1 49.07(5) . . ?
C3 Fe2 Fe1 48.89(6) . . ?
C10 Fe2 Fe1 167.66(5) . . ?
C14 Fe2 Fe1 132.29(5) . . ?
C11 Fe2 Fe1 133.90(5) . . ?
C13 Fe2 Fe1 101.97(5) . . ?
C12 Fe2 Fe1 103.14(5) . . ?
C15 O6 C16 115.22(15) . . ?
C18 O9 C19 116.65(14) . . ?
O1 C1 Fe1 178.41(17) . . ?
O2 C2 Fe2 177.79(16) . . ?
O3 C3 Fe1 140.27(14) . . ?
O3 C3 Fe2 137.95(14) . . ?
Fe1 C3 Fe2 81.77(7) . . ?
O4 C4 Fe2 138.87(14) . . ?
O4 C4 Fe1 138.86(14) . . ?
Fe2 C4 Fe1 82.19(7) . . ?
C6 C5 C9 107.95(16) . . ?
C6 C5 Fe1 70.72(10) . . ?
C9 C5 Fe1 69.95(9) . . ?
C6 C5 H5A 126.0 . . ?
C9 C5 H5A 126.0 . . ?
Fe1 C5 H5A 126.0 . . ?
C7 C6 C5 108.23(17) . . ?
C7 C6 Fe1 68.88(10) . . ?
C5 C6 Fe1 70.81(10) . . ?
C7 C6 H6A 125.9 . . ?
C5 C6 H6A 125.9 . . ?
Fe1 C6 H6A 125.9 . . ?
C6 C7 C8 108.10(16) . . ?
C6 C7 Fe1 72.29(10) . . ?
C8 C7 Fe1 69.76(10) . . ?
C6 C7 H7A 125.9 . . ?
C8 C7 H7A 125.9 . . ?
Fe1 C7 H7A 125.9 . . ?
C9 C8 C7 107.66(16) . . ?
C9 C8 Fe1 71.96(10) . . ?
C7 C8 Fe1 70.31(10) . . ?
C9 C8 H8A 126.1 . . ?
C7 C8 H8A 126.1 . . ?
Fe1 C8 H8A 126.1 . . ?
C8 C9 C5 108.04(16) . . ?
C8 C9 C15 124.81(17) . . ?
C5 C9 C15 127.12(16) . . ?
C8 C9 Fe1 68.99(10) . . ?
C5 C9 Fe1 71.03(10) . . ?
C15 C9 Fe1 124.01(12) . . ?
C11 C10 C14 107.64(16) . . ?
C11 C10 Fe2 71.38(10) . . ?
C14 C10 Fe2 70.98(10) . . ?
C11 C10 H10A 126.1 . . ?
C14 C10 H10A 126.1 . . ?
Fe2 C10 H10A 126.1 . . ?
C12 C11 C10 108.32(16) . . ?
C12 C11 Fe2 71.01(10) . . ?
C10 C11 Fe2 69.24(10) . . ?
C12 C11 H11A 125.8 . . ?
C10 C11 H11A 125.8 . . ?
Fe2 C11 H11A 125.8 . . ?
C11 C12 C13 108.52(16) . . ?
C11 C12 Fe2 70.37(11) . . ?
C13 C12 Fe2 70.31(10) . . ?
C11 C12 H12A 125.7 . . ?
C13 C12 H12A 125.7 . . ?
Fe2 C12 H12A 125.7 . . ?
C12 C13 C14 107.75(15) . . ?
C12 C13 Fe2 70.80(10) . . ?
C14 C13 Fe2 70.00(10) . . ?
C12 C13 H13A 126.1 . . ?
C14 C13 H13A 126.1 . . ?
Fe2 C13 H13A 126.1 . . ?
C13 C14 C10 107.74(15) . . ?
C13 C14 C18 125.51(15) . . ?
C10 C14 C18 126.74(16) . . ?
C13 C14 Fe2 70.71(10) . . ?
C10 C14 Fe2 69.41(9) . . ?
C18 C14 Fe2 124.48(12) . . ?
O5 C15 O6 124.42(17) . . ?
O5 C15 C9 124.70(17) . . ?
O6 C15 C9 110.87(15) . . ?
O6 C16 C17 107.88(16) . . ?
O6 C16 H16A 110.1 . . ?
C17 C16 H16A 110.1 . . ?
O6 C16 H16B 110.1 . . ?
C17 C16 H16B 110.1 . . ?
H16A C16 H16B 108.4 . . ?
O7B C17 O7A 82.5(2) . . ?
O7B C17 C16 117.4(2) . . ?
O7A C17 C16 114.38(18) . . ?
O7B C17 H17A 122.3 . . ?
O7A C17 H17A 108.7 . . ?
C16 C17 H17A 108.7 . . ?
O7B C17 H17B 26.6 . . ?
O7A C17 H17B 108.7 . . ?
C16 C17 H17B 108.7 . . ?
H17A C17 H17B 107.6 . . ?
O7B C17 H17C 108.0 . . ?
O7A C17 H17C 26.8 . . ?
C16 C17 H17C 108.0 . . ?
H17A C17 H17C 87.6 . . ?
H17B C17 H17C 132.7 . . ?
O7B C17 H17D 108.0 . . ?
O7A C17 H17D 124.8 . . ?
C16 C17 H17D 108.0 . . ?
H17A C17 H17D 20.9 . . ?
H17B C17 H17D 88.7 . . ?
H17C C17 H17D 107.2 . . ?
O8 C18 O9 123.90(16) . . ?
O8 C18 C14 125.29(16) . . ?
O9 C18 C14 110.81(15) . . ?
O9 C19 C20 107.11(15) . . ?
O9 C19 H19A 110.3 . . ?
C20 C19 H19A 110.3 . . ?
O9 C19 H19B 110.3 . . ?
C20 C19 H19B 110.3 . . ?
H19A C19 H19B 108.5 . . ?
O10A C20 O10B 26.6(2) . . ?
O10A C20 C19 110.4(3) . . ?
O10B C20 C19 114.6(2) . . ?
O10A C20 H20A 109.6 . . ?
O10B C20 H20A 84.0 . . ?
C19 C20 H20A 109.6 . . ?
O10A C20 H20B 109.6 . . ?
O10B C20 H20B 126.6 . . ?
C19 C20 H20B 109.6 . . ?
H20A C20 H20B 108.1 . . ?
O10A C20 H20C 131.2 . . ?
O10B C20 H20C 108.6 . . ?
C19 C20 H20C 108.6 . . ?
H20A C20 H20C 27.7 . . ?
H20B C20 H20C 83.1 . . ?
O10A C20 H20D 86.5 . . ?
O10B C20 H20D 108.6 . . ?
C19 C20 H20D 108.6 . . ?
H20A C20 H20D 129.3 . . ?
H20B C20 H20D 26.0 . . ?
H20C C20 H20D 107.6 . . ?
C17 O7A H7A1 109.5 . . ?
C17 O7B H7B 109.5 . . ?
C20 O10A H10C 109.5 . . ?
C20 O10B H10B 109.5 . . ?

loop_
_geom_bond_atom_site_label_1
_geom_bond_atom_site_label_2
_geom_bond_distance
_geom_bond_site_symmetry_2
_geom_bond_publ_flag
Fe1 C1 1.7633(19) . ?
Fe1 C3 1.920(2) . ?
Fe1 C4 1.9234(18) . ?
Fe1 C8 2.0915(19) . ?
Fe1 C7 2.0988(19) . ?
Fe1 C9 2.1302(19) . ?
Fe1 C6 2.1434(18) . ?
Fe1 C5 2.145(2) . ?
Fe1 Fe2 2.5224(10) . ?
Fe2 C2 1.760(2) . ?
Fe2 C4 1.914(2) . ?
Fe2 C3 1.9335(18) . ?
Fe2 C10 2.0927(19) . ?
Fe2 C14 2.1135(19) . ?
Fe2 C11 2.121(2) . ?
Fe2 C13 2.1228(18) . ?
Fe2 C12 2.1292(19) . ?
O1 C1 1.145(2) . ?
O2 C2 1.148(2) . ?
O3 C3 1.172(2) . ?
O4 C4 1.173(2) . ?
O5 C15 1.203(2) . ?
O6 C15 1.344(2) . ?
O6 C16 1.447(2) . ?
O8 C18 1.207(2) . ?
O9 C18 1.334(2) . ?
O9 C19 1.445(2) . ?
C5 C6 1.413(3) . ?
C5 C9 1.428(3) . ?
C5 H5A 1.0000 . ?
C6 C7 1.411(3) . ?
C6 H6A 1.0000 . ?
C7 C8 1.431(3) . ?
C7 H7A 1.0000 . ?
C8 C9 1.411(3) . ?
C8 H8A 1.0000 . ?
C9 C15 1.476(3) . ?
C10 C11 1.420(3) . ?
C10 C14 1.425(2) . ?
C10 H10A 1.0000 . ?
C11 C12 1.405(3) . ?
C11 H11A 1.0000 . ?
C12 C13 1.416(3) . ?
C12 H12A 1.0000 . ?
C13 C14 1.424(2) . ?
C13 H13A 1.0000 . ?
C14 C18 1.471(2) . ?
C16 C17 1.486(3) . ?
C16 H16A 0.9900 . ?
C16 H16B 0.9900 . ?
C17 O7B 1.306(3) . ?
C17 O7A 1.310(2) . ?
C17 H17A 0.9900 . ?
C17 H17B 0.9900 . ?
C17 H17C 0.9900 . ?
C17 H17D 0.9900 . ?
C19 C20 1.505(2) . ?
C19 H19A 0.9900 . ?
C19 H19B 0.9900 . ?
C20 O10A 1.435(3) . ?
C20 O10B 1.445(3) . ?
C20 H20A 0.9900 . ?
C20 H20B 0.9900 . ?
C20 H20C 0.9900 . ?
C20 H20D 0.9900 . ?
O7A H7A1 0.8400 . ?
O7B H7B 0.8400 . ?
O10A H10C 0.8400 . ?
O10B H10B 0.8400 . ?
